data_2014812
loop_
_publ_author_name
'Tafeenko, Viktor A.'
'Peschar, Rene'
'Kajukov, Yakov S.'
'Kornilov, Kirill N.'
'Aslanov, Leonid A.'

_publ_section_title
;
 Ammonium
 3-cyano-4-(dicyanomethylene)-5-oxo-4,5-dihydro-1<i>H</i>-pyrrol-2-olate
 monohydrate
;
_journal_issue 6
_journal_name_full 'Acta Crystallographica Section C'
_journal_page_first o366
_journal_page_last o368
_journal_paper_doi 10.1107/S0108270105009200
_journal_volume 61
_journal_year 2005
_chemical_formula_iupac 'N1 H4 + , C8 H N4 O2 - , H2 O'
_chemical_formula_moiety 'C8 H N4 O2 - , H4 N + , H2 O'
_chemical_formula_sum 'C8 H7 N5 O3'
_chemical_formula_weight 221.19
_chemical_melting_point 205
_chemical_name_systematic
;
Ammonium
3-cyano-4-(dicyanomethylene)-5-oxo-4,5-dihydro-1H-pyrrol-2-olate monohydrate
;
_space_group_IT_number 14
_symmetry_cell_setting monoclinic
_symmetry_space_group_name_Hall '-P 2yn'
_symmetry_space_group_name_H-M 'P 1 21/n 1'
_atom_sites_solution_hydrogens geom
_atom_sites_solution_primary direct
_atom_sites_solution_secondary difmap
_audit_creation_method SHELXL97
_cell_angle_alpha 90.00
_cell_angle_beta 92.745(10)
_cell_angle_gamma 90.00
_cell_formula_units_Z 4
_cell_length_a 7.2618(11)
_cell_length_b 7.5232(12)
_cell_length_c 19.033(5)
_cell_measurement_reflns_used 25
_cell_measurement_temperature 291(2)
_cell_measurement_theta_max 45
_cell_measurement_theta_min 35
_cell_volume 1038.6(4)
_computing_cell_refinement 'CAD-4 Software'
_computing_data_collection 'CAD-4 Software (Enraf-Nonius, 1989)'
_computing_data_reduction 'XCAD4 (Harms & Wocadlo, 1995)'
_computing_molecular_graphics 'DIAMOND (Brandenburg, 2000) and ORTEP-3 (Farrugia, 1997)'
_computing_publication_material SHELXL97
_computing_structure_refinement 'SHELXL97 (Sheldrick, 1997)'
_computing_structure_solution 'SHELXS97 (Sheldrick, 1997)'
_diffrn_ambient_temperature 291(2)
_diffrn_measured_fraction_theta_full 1.000
_diffrn_measured_fraction_theta_max 1.000
_diffrn_measurement_device_type 'Enraf-Nonius CAD-4'
_diffrn_measurement_method 'non-profiled \w'
_diffrn_radiation_monochromator graphite
_diffrn_radiation_source 'fine-focus sealed tube'
_diffrn_radiation_type CuK\a
_diffrn_radiation_wavelength 1.54179
_diffrn_reflns_av_R_equivalents 0.0397
_diffrn_reflns_av_sigmaI/netI 0.0196
_diffrn_reflns_limit_h_max 8
_diffrn_reflns_limit_h_min -9
_diffrn_reflns_limit_k_max 9
_diffrn_reflns_limit_k_min 0
_diffrn_reflns_limit_l_max 23
_diffrn_reflns_limit_l_min 0
_diffrn_reflns_number 2129
_diffrn_reflns_theta_full 72.91
_diffrn_reflns_theta_max 72.91
_diffrn_reflns_theta_min 4.65
_diffrn_standards_decay_% 0
_diffrn_standards_interval_time 120
_diffrn_standards_number 2
_exptl_absorpt_coefficient_mu 0.963
_exptl_absorpt_correction_type none
_exptl_crystal_colour 'dark red'
_exptl_crystal_density_diffrn 1.415
_exptl_crystal_density_meas ?
_exptl_crystal_density_method 'not measured'
_exptl_crystal_description prism
_exptl_crystal_F_000 456
_exptl_crystal_size_max 0.15
_exptl_crystal_size_mid 0.13
_exptl_crystal_size_min 0.10
_refine_diff_density_max 0.181
_refine_diff_density_min -0.199
_refine_ls_extinction_method none
_refine_ls_goodness_of_fit_ref 1.079
_refine_ls_hydrogen_treatment refall
_refine_ls_matrix_type full
_refine_ls_number_parameters 173
_refine_ls_number_reflns 2069
_refine_ls_number_restraints 0
_refine_ls_restrained_S_all 1.079
_refine_ls_R_factor_all 0.0454
_refine_ls_R_factor_gt 0.0389
_refine_ls_shift/su_max 0.003
_refine_ls_shift/su_mean 0.000
_refine_ls_structure_factor_coef Fsqd
_refine_ls_weighting_details 'calc w = 1/[\s^2^(Fo^2^)+(0.0538P)^2^+0.228P] where P=(Fo^2^+2Fc^2^)/3'
_refine_ls_weighting_scheme calc
_refine_ls_wR_factor_gt 0.0997
_refine_ls_wR_factor_ref 0.1040
_reflns_number_gt 1787
_reflns_number_total 2069
_reflns_threshold_expression I>2\s(I)
_cod_data_source_file fr1520.cif
_cod_data_source_block I
_cod_depositor_comments
;
The following automatic conversions were performed:

'_exptl_crystal_density_meas' value 'not measured' was changed to '?'
- the value is perceived as not measured.

Automatic conversion script
Id: cif_fix_values 3008 2015-01-20 13:52:24Z robertas 
;
_cod_original_sg_symbol_H-M 'P 21/n'
_cod_database_code 2014812
_cod_database_fobs_code 2014812

loop_
_symmetry_equiv_pos_as_xyz
'x, y, z'
'-x+1/2, y+1/2, -z+1/2'
'-x, -y, -z'
'x-1/2, -y-1/2, z-1/2'

loop_
_atom_site_label
_atom_site_fract_x
_atom_site_fract_y
_atom_site_fract_z
_atom_site_U_iso_or_equiv
_atom_site_adp_type
_atom_site_calc_flag
_atom_site_refinement_flags
_atom_site_occupancy
_atom_site_disorder_assembly
_atom_site_disorder_group
_atom_site_type_symbol
O1 0.11398(14) 0.94382(16) 0.41899(5) 0.0413(3) Uani d . 1 . . O
O2 0.37104(16) 0.79857(18) 0.63479(5) 0.0482(3) Uani d . 1 . . O
N1 0.20714(17) 0.89231(19) 0.53509(6) 0.0377(3) Uani d . 1 . . N
N2 0.8546(2) 0.5659(2) 0.43749(8) 0.0573(4) Uani d . 1 . . N
N3 0.7809(2) 0.6278(3) 0.66182(8) 0.0626(5) Uani d . 1 . . N
N4 0.5184(2) 0.7601(2) 0.32821(7) 0.0532(4) Uani d . 1 . . N
C2 0.22753(19) 0.8841(2) 0.46288(7) 0.0326(3) Uani d . 1 . . C
C3 0.40160(19) 0.79942(19) 0.45181(7) 0.0318(3) Uani d . 1 . . C
C4 0.48635(19) 0.75692(18) 0.51703(7) 0.0307(3) Uani d . 1 . . C
C5 0.3529(2) 0.8162(2) 0.57181(7) 0.0349(3) Uani d . 1 . . C
C6 0.65296(19) 0.6779(2) 0.53540(7) 0.0337(3) Uani d . 1 . . C
C7 0.7198(2) 0.6522(2) 0.60623(8) 0.0405(4) Uani d . 1 . . C
C8 0.7678(2) 0.6166(2) 0.48185(8) 0.0381(3) Uani d . 1 . . C
C9 0.4675(2) 0.7754(2) 0.38358(7) 0.0354(3) Uani d . 1 . . C
O3 0.4991(2) 0.3768(2) 0.22309(7) 0.0603(4) Uani d . 1 . . O
N6 0.6497(2) 0.0191(3) 0.22090(8) 0.0469(4) Uani d . 1 . . N
H1 0.107(3) 0.940(3) 0.5545(10) 0.055(5) Uiso d . 1 . . H
H6 0.576(4) -0.059(4) 0.2406(15) 0.105(10) Uiso d . 1 . . H
H61 0.599(3) 0.123(4) 0.2273(12) 0.072(7) Uiso d . 1 . . H
H3 0.418(4) 0.387(5) 0.2521(17) 0.116(11) Uiso d . 1 . . H
H62 0.773(4) 0.007(4) 0.2376(16) 0.112(10) Uiso d . 1 . . H
H63 0.647(4) -0.001(4) 0.1772(18) 0.114(11) Uiso d . 1 . . H
H31 0.446(4) 0.406(4) 0.1796(16) 0.098(9) Uiso d . 1 . . H

loop_
_atom_site_aniso_label
_atom_site_aniso_U_11
_atom_site_aniso_U_22
_atom_site_aniso_U_33
_atom_site_aniso_U_12
_atom_site_aniso_U_13
_atom_site_aniso_U_23
O1 0.0375(5) 0.0555(7) 0.0305(5) 0.0105(5) -0.0018(4) 0.0005(5)
O2 0.0524(7) 0.0667(8) 0.0256(5) 0.0140(6) 0.0023(4) 0.0005(5)
N1 0.0347(6) 0.0520(8) 0.0265(6) 0.0116(6) 0.0038(5) -0.0015(5)
N2 0.0512(8) 0.0810(12) 0.0401(8) 0.0207(8) 0.0067(6) -0.0027(7)
N3 0.0547(9) 0.0950(13) 0.0374(8) 0.0198(9) -0.0044(6) 0.0064(8)
N4 0.0603(9) 0.0675(10) 0.0327(7) 0.0084(8) 0.0114(6) 0.0032(6)
C2 0.0327(7) 0.0372(7) 0.0279(7) 0.0003(6) 0.0017(5) -0.0017(5)
C3 0.0331(7) 0.0372(7) 0.0251(6) 0.0023(6) 0.0019(5) -0.0004(5)
C4 0.0331(7) 0.0316(7) 0.0274(7) -0.0002(5) 0.0027(5) -0.0018(5)
C5 0.0374(7) 0.0394(8) 0.0277(7) 0.0042(6) 0.0012(5) -0.0017(6)
C6 0.0342(7) 0.0393(8) 0.0277(7) 0.0037(6) 0.0014(5) 0.0001(5)
C7 0.0370(8) 0.0511(9) 0.0335(8) 0.0084(7) 0.0009(6) 0.0011(6)
C8 0.0338(7) 0.0466(9) 0.0337(7) 0.0075(6) -0.0010(6) 0.0020(6)
C9 0.0372(7) 0.0397(8) 0.0292(7) 0.0043(6) 0.0018(5) 0.0025(6)
O3 0.0549(8) 0.0913(11) 0.0346(6) 0.0096(7) 0.0001(6) 0.0046(7)
N6 0.0508(9) 0.0579(10) 0.0321(7) -0.0102(8) 0.0027(6) 0.0029(7)

loop_
_atom_type_symbol
_atom_type_description
_atom_type_scat_dispersion_real
_atom_type_scat_dispersion_imag
_atom_type_scat_source
C C 0.0181 0.0091 'International Tables Vol C Tables 4.2.6.8 and 6.1.1.4'
H H 0.0000 0.0000 'International Tables Vol C Tables 4.2.6.8 and 6.1.1.4'
N N 0.0311 0.0180 'International Tables Vol C Tables 4.2.6.8 and 6.1.1.4'
O O 0.0492 0.0322 'International Tables Vol C Tables 4.2.6.8 and 6.1.1.4'

loop_
_geom_angle_atom_site_label_1
_geom_angle_atom_site_label_2
_geom_angle_atom_site_label_3
_geom_angle
C5 N1 C2 111.74(12)
C5 N1 H1 125.1(12)
C2 N1 H1 123.1(12)
O1 C2 N1 123.71(13)
O1 C2 C3 128.81(13)
N1 C2 C3 107.46(12)
C4 C3 C9 129.18(13)
C4 C3 C2 108.90(12)
C9 C3 C2 121.88(12)
C6 C4 C3 131.97(13)
C6 C4 C5 122.15(12)
C3 C4 C5 105.88(12)
O2 C5 N1 126.84(14)
O2 C5 C4 127.18(13)
N1 C5 C4 105.98(11)
C4 C6 C7 123.64(13)
C4 C6 C8 119.69(13)
C7 C6 C8 116.67(13)
N3 C7 C6 176.65(17)
N2 C8 C6 177.62(17)
N4 C9 C3 178.21(17)
H3 O3 H31 107(3)
H6 N6 H61 105(2)
H6 N6 H62 112(3)
H61 N6 H62 116(2)
H6 N6 H63 108(3)
H61 N6 H63 108(2)
H62 N6 H63 107(3)

loop_
_geom_bond_atom_site_label_1
_geom_bond_atom_site_label_2
_geom_bond_site_symmetry_2
_geom_bond_distance
_geom_bond_publ_flag
O1 C2 . 1.2303(17) ?
O2 C5 . 1.2070(17) ?
N1 C5 . 1.3657(18) ?
N1 C2 . 1.3908(18) ?
N1 H1 . 0.91(2) ?
N2 C8 . 1.143(2) ?
N3 C7 . 1.143(2) ?
N4 C9 . 1.139(2) ?
C2 C3 . 1.4399(19) ?
C3 C4 . 1.3960(18) ?
C3 C9 . 1.4171(19) ?
C4 C6 . 1.378(2) ?
C4 C5 . 1.5240(19) ?
C6 C7 . 1.424(2) ?
C6 C8 . 1.424(2) ?
O3 H3 . 0.83(3) ?
O3 H31 . 0.92(3) ?
N6 H6 . 0.89(3) ?
N6 H61 . 0.87(3) ?
N6 H62 . 0.94(3) ?
N6 H63 . 0.85(3) ?

loop_
_geom_hbond_atom_site_label_D
_geom_hbond_atom_site_label_H
_geom_hbond_atom_site_label_A
_geom_hbond_site_symmetry_A
_geom_hbond_distance_DH
_geom_hbond_distance_HA
_geom_hbond_distance_DA
_geom_hbond_angle_DHA
N6 H61 O3 . 0.87(3) 2.05(3) 2.905(3) 169(2)
O3 H3 N3 3_666 0.83(3) 2.24(3) 3.059(2) 170(3)
O3 H31 O1 2_545 0.92(3) 1.93(3) 2.8338(18) 167(2)
N1 H1 O1 3_576 0.91(2) 1.92(2) 2.8136(16) 170.8(18)
N6 H62 O3 2_645 0.94(3) 2.04(3) 2.920(2) 156(3)
N6 H63 N2 2_645 0.85(3) 2.24(3) 3.034(2) 156(3)
N6 H6 N4 1_545 0.89(3) 2.21(3) 3.011(2) 150(2)

loop_
_geom_torsion_atom_site_label_1
_geom_torsion_atom_site_label_2
_geom_torsion_atom_site_label_3
_geom_torsion_atom_site_label_4
_geom_torsion
C5 N1 C2 O1 179.99(15)
C5 N1 C2 C3 -1.27(18)
O1 C2 C3 C4 178.55(15)
N1 C2 C3 C4 -0.11(17)
O1 C2 C3 C9 0.7(3)
N1 C2 C3 C9 -177.92(14)
C9 C3 C4 C6 -1.4(3)
C2 C3 C4 C6 -179.04(16)
C9 C3 C4 C5 178.86(15)
C2 C3 C4 C5 1.26(16)
C2 N1 C5 O2 -177.52(16)
C2 N1 C5 C4 2.00(17)
C6 C4 C5 O2 -2.2(3)
C3 C4 C5 O2 177.53(16)
C6 C4 C5 N1 178.28(14)
C3 C4 C5 N1 -1.99(16)
C3 C4 C6 C7 177.19(16)
C5 C4 C6 C7 -3.2(2)
C3 C4 C6 C8 -3.0(3)
C5 C4 C6 C8 176.63(14)

loop_
_cod_related_entry_id
_cod_related_entry_database
_cod_related_entry_code
1 ChemSpider 30654018
